data_7712578
loop_
_publ_author_name
'Fan, Liubing'
'Hao, Shiqiang'
'He, Shihui'
'Zhang, Xusheng'
'Li, Mingyang'
'Wolverton, Chris M.'
'Zhao, Jing'
'Liu, Quanlin'

_publ_section_title
;
 Luminescent Hybrid Halides with Various Centering Metal Cations (Zn, Cd
 and Pb) and Diverse Structures
;
_journal_name_full 'Dalton Transactions'
_journal_paper_doi 10.1039/D2DT04067K
_journal_year 2023
_chemical_formula_moiety 'Br30 Pb11, 2(C10 H21 N), 2(C10 H18 N), 2(C10 H22 N), 2(C10 H17 N)'
_chemical_formula_sum 'C80 H144 Br30 N8 O Pb11'
_chemical_formula_weight 5910.42
_space_group_crystal_system triclinic
_space_group_IT_number 2
_space_group_name_Hall '-P 1'
_space_group_name_H-M_alt 'P -1'
_atom_sites_solution_hydrogens geom
_atom_sites_solution_primary direct
_atom_sites_solution_secondary difmap
_audit_creation_date 2021-01-08
_audit_creation_method
;
Olex2 1.2
(compiled 2018.05.29 svn.r3508 for OlexSys, GUI svn.r5506)
;
_audit_update_record
;
2022-12-06 deposited with the CCDC.	2023-03-07 downloaded from the CCDC.
;
_cell_angle_alpha 74.55
_cell_angle_beta 75.12
_cell_angle_gamma 86.03
_cell_formula_units_Z 1
_cell_length_a 11.965
_cell_length_b 16.476
_cell_length_c 19.392
_cell_measurement_reflns_used 24999
_cell_measurement_temperature 293(2)
_cell_measurement_theta_max 30.8730
_cell_measurement_theta_min 1.8990
_cell_volume 3561.138
_computing_molecular_graphics 'Olex2 (Dolomanov et al., 2009)'
_computing_publication_material 'Olex2 (Dolomanov et al., 2009)'
_computing_structure_refinement 'XH (Sheldrick, 2008)'
_computing_structure_solution 'XS (Sheldrick, 2008)'
_diffrn_ambient_temperature 293(2)
_diffrn_measured_fraction_theta_full 1.000
_diffrn_measured_fraction_theta_max 1.000
_diffrn_measurement_device_type 'XtaLAB Synergy R, DW system, HyPix'
_diffrn_radiation_monochromator graphite
_diffrn_radiation_type MoK\a
_diffrn_radiation_wavelength 0.71069
_diffrn_reflns_av_R_equivalents 0.0602
_diffrn_reflns_av_unetI/netI 0.0413
_diffrn_reflns_limit_h_max 14
_diffrn_reflns_limit_h_min -14
_diffrn_reflns_limit_k_max 19
_diffrn_reflns_limit_k_min -19
_diffrn_reflns_limit_l_max 23
_diffrn_reflns_limit_l_min -23
_diffrn_reflns_number 75958
_diffrn_reflns_theta_full 25.00
_diffrn_reflns_theta_max 25.00
_diffrn_reflns_theta_min 1.84
_diffrn_source 'fine-focus sealed tube'
_exptl_absorpt_coefficient_mu 21.400
_exptl_absorpt_correction_T_max 1.00000
_exptl_absorpt_correction_T_min 0.27903
_exptl_absorpt_correction_type multi-scan
_exptl_crystal_colour white
_exptl_crystal_density_diffrn 2.756
_exptl_crystal_density_method 'not measured'
_exptl_crystal_description block
_exptl_crystal_F_000 2640
_exptl_crystal_size_max 0.5
_exptl_crystal_size_mid 0.5
_exptl_crystal_size_min 0.5
_refine_diff_density_max 3.312
_refine_diff_density_min -2.615
_refine_diff_density_rms 0.211
_refine_ls_extinction_method none
_refine_ls_goodness_of_fit_ref 1.030
_refine_ls_hydrogen_treatment constr
_refine_ls_matrix_type full
_refine_ls_number_parameters 421
_refine_ls_number_reflns 12535
_refine_ls_number_restraints 790
_refine_ls_restrained_S_all 1.003
_refine_ls_R_factor_all 0.0550
_refine_ls_R_factor_gt 0.0428
_refine_ls_shift/su_max 0.002
_refine_ls_shift/su_mean 0.000
_refine_ls_structure_factor_coef Fsqd
_refine_ls_weighting_details 'calc w=1/[\s^2^(Fo^2^)+(0.0308P)^2^+60.1359P] where P=(Fo^2^+2Fc^2^)/3'
_refine_ls_weighting_scheme calc
_refine_ls_wR_factor_gt 0.0936
_refine_ls_wR_factor_ref 0.0982
_reflns_number_gt 10578
_reflns_number_total 12535
_reflns_threshold_expression >2sigma(I)
_cod_data_source_file d2dt04067k2.cif
_cod_data_source_block flb1025g_198k-jana
_cod_original_cell_volume 3561.2
_cod_database_code 7712578
_olex2_refinement_description
;
1. Fixed Uiso
 At 1.2 times of:
  All C(H) groups, All C(H,H) groups
 At 1.5 times of:
  All C(H,H,H) groups
2. Restrained distances
 C1-C2
 1.54 with sigma of 0.02
 C34-C33
 1.54 with sigma of 0.02
3. Rigid bond restraints
 C31, C32, C33, C34, C35, C36, C37, C38, C39, C40, N4
 with sigma for 1-2 distances of 0.01 and sigma for 1-3 distances of 0.01
 Br11, C1, C2, C3, C4, C5, C6, C7, C8, C9, C10, N1
 with sigma for 1-2 distances of 0.01 and sigma for 1-3 distances of 0.01
4. Uiso/Uaniso restraints and constraints
C31 \\sim C32 \\sim C33 \\sim C34 \\sim C35 \\sim C36 \\sim C37 \\sim C38 \\sim
C39 \\sim C40 \\sim N4: within 2A with sigma of 0.04 and sigma for terminal
atoms of 0.08
C11 \\sim C12 \\sim C13 \\sim C14 \\sim C15 \\sim C16 \\sim C17 \\sim C18 \\sim
C19 \\sim C20 \\sim N2: within 2A with sigma of 0.04 and sigma for terminal
atoms of 0.08
C1 \\sim C2 \\sim C3 \\sim C4 \\sim C5 \\sim C6 \\sim C7 \\sim C8 \\sim C9
\\sim C10 \\sim N1: within 2A with sigma of 0.04 and sigma for terminal atoms
of 0.08
C1 \\sim C2 \\sim C3 \\sim C4 \\sim C5 \\sim C6 \\sim C7 \\sim C8 \\sim C9
\\sim C10 \\sim C11 \\sim C12 \\sim C13 \\sim C14 \\sim C15 \\sim C16 \\sim C17
\\sim C18 \\sim C19 \\sim C20 \\sim C21 \\sim C22 \\sim C23 \\sim C24 \\sim C25
\\sim C26 \\sim C27 \\sim C28 \\sim C29 \\sim C30 \\sim C31 \\sim C32 \\sim C33
\\sim C34 \\sim C35 \\sim C36 \\sim C37 \\sim C38 \\sim C39 \\sim C40: within
3.8A with sigma of 0.01 and sigma for terminal atoms of 0.02
Uanis(N2) = Uanis(C18) = Uanis(C19) = Uanis(C17) = Uanis(C20) = Uanis(C16) =
Uanis(C15) = Uanis(C13) = Uanis(C14) = Uanis(C11) = Uanis(C12)
Uanis(N1) = Uanis(C9) = Uanis(C6) = Uanis(C5) = Uanis(C8) = Uanis(C7) =
Uanis(C10) = Uanis(C4) = Uanis(C3) = Uanis(C2) = Uanis(C1)
Uanis(N4) = Uanis(C37) = Uanis(C38) = Uanis(C36) = Uanis(C35) = Uanis(C39) =
Uanis(C34) = Uanis(C40) = Uanis(C31) = Uanis(C32) = Uanis(C33)
5. Others
 Sof(Br)=1-FVAR(1)
 Sof(Br2)=FVAR(1)
6.a Secondary CH2 refined with riding coordinates:
 C3(H3A,H3B), C4(H4A,H4B), C5(H5A,H5B), C6(H6A,H6B), C7(H7A,H7B), C8(H8A,H8B),
 C9(H9A,H9B), C17(H17A,H17B), C18(H18A,H18B), C19(H19A,H19B), C20(H20A,H20B),
 C22(H22A,H22B), C23(H23A,H23B), C24(H24A,H24B), C25(H25A,H25B), C26(H26A,H26B),
  C27(H27A,H27B), C28(H28A,H28B), C29(H29A,H29B), C32(H32A,H32B), C36(H36A,
 H36B), C39(H39A,H39B)
6.b Aromatic/amide H refined with riding coordinates:
 C2(H2), C12(H12), C13(H13), C14(H14), C16(H16), C33(H33), C34(H34), C35(H35),
 C37(H37), C38(H38)
6.c Idealised Me refined as rotating group:
 C1(H1A,H1B,H1C), C10(H10A,H10B,H10C), C11(H11A,H11B,H11C), C15(H15A,H15B,
 H15C), C21(H21A,H21B,H21C), C30(H30A,H30B,H30C), C31(H31A,H31B,H31C), C40(H40A,
 H40B,H40C)
;
_olex2_submission_special_instructions 'No special instructions were received'

loop_
_space_group_symop_id
_space_group_symop_operation_xyz
1 'x, y, z'
2 '-x, -y, -z'

loop_
_atom_site_label
_atom_site_type_symbol
_atom_site_fract_x
_atom_site_fract_y
_atom_site_fract_z
_atom_site_U_iso_or_equiv
_atom_site_adp_type
_atom_site_occupancy
_atom_site_calc_flag
_atom_site_disorder_assembly
_atom_site_disorder_group
_atom_site_site_symmetry_order
_atom_site_refinement_flags_posn
_atom_site_refinement_flags_adp
_atom_site_refinement_flags_occupancy
Br Br 1.2325(11) 0.4231(19) 0.5004(3) 0.047(3) Uani 0.55(5) d . 2 1 . . .
Br2 Br 1.2516(10) 0.4565(14) 0.4974(4) 0.034(2) Uani 0.45(5) d . 1 1 . . .
Br3 Br 1.06264(12) 0.64273(8) 0.36096(7) 0.0511(3) Uani 1 d . . 1 . . .
Br4 Br 0.95199(11) 0.41382(7) 0.38726(7) 0.0444(3) Uani 1 d . . 1 . . .
Br5 Br 0.98597(9) 0.59943(7) 0.17666(6) 0.0374(3) Uani 1 d . . 1 . . .
Br6 Br 0.67066(10) 0.52247(7) 0.27132(7) 0.0438(3) Uani 1 d . . 1 . . .
Br7 Br 0.77127(11) 0.76255(7) 0.26055(7) 0.0442(3) Uani 1 d . . 1 . . .
Br8 Br 0.70447(10) 0.62783(7) 0.01251(7) 0.0401(3) Uani 1 d . . 1 . . .
Br9 Br 0.80694(9) 0.84575(7) 0.03250(6) 0.0359(2) Uani 1 d . . 1 . . .
Br10 Br 0.73960(9) 0.83227(7) -0.17048(6) 0.0379(3) Uani 1 d . . 1 . . .
Br11 Br 0.43110(9) 0.72523(7) -0.08007(6) 0.0366(3) Uani 1 d . . 1 . U .
Br12 Br 0.51158(9) 0.75153(8) 0.15861(6) 0.0392(3) Uani 1 d . . 1 . . .
Br13 Br 0.75669(10) 1.04806(8) 0.18647(7) 0.0424(3) Uani 1 d . . 1 . . .
Br14 Br 0.53647(9) 1.03707(7) 0.07146(6) 0.0315(2) Uani 1 d . . 1 . . .
Br15 Br 0.44522(11) 0.93685(8) 0.28494(7) 0.0482(3) Uani 1 d . . 1 . . .
Br16 Br 0.56763(12) 1.19536(10) 0.31071(8) 0.0556(3) Uani 1 d . . 1 . . .
Pb1 Pb 1.0000 0.5000 0.5000 0.02838(13) Uani 1 d . . 2 S T P
Pb2 Pb 0.86277(3) 0.58168(2) 0.33183(2) 0.02871(10) Uani 1 d . . 1 . . .
Pb3 Pb 0.74922(3) 0.67165(2) 0.15013(2) 0.02681(10) Uani 1 d . . 1 . . .
Pb4 Pb 0.60508(3) 0.79214(2) -0.02285(2) 0.02618(10) Uani 1 d . . 1 . . .
Pb5 Pb 0.63454(3) 0.90484(2) 0.16912(2) 0.03023(10) Uani 1 d . . 1 . . .
Pb6 Pb 0.52343(3) 1.12052(2) 0.20586(2) 0.02971(10) Uani 1 d . . 1 . . .
C1 C 0.0511(13) 0.8938(10) 0.4151(8) 0.0673(9) Uani 1 d . . 1 D U .
H1A H 0.0613 0.8360 0.4397 0.101 Uiso 1 calc . . 1 GR . .
H1B H 0.0064 0.9225 0.4502 0.101 Uiso 1 calc . . 1 GR . .
H1C H 0.1253 0.9203 0.3931 0.101 Uiso 1 calc . . 1 GR . .
C2 C -0.0089(14) 0.8978(10) 0.3579(8) 0.0673(9) Uani 1 d . . 1 D U .
H2 H -0.0874 0.9027 0.3594 0.081 Uiso 1 calc . . 1 R . .
C3 C 0.1062(13) 0.8909(10) 0.2883(8) 0.0673(9) Uani 1 d . . 1 . U .
H3A H 0.1663 0.9303 0.2832 0.081 Uiso 1 calc . . 1 R . .
H3B H 0.1379 0.8344 0.2957 0.081 Uiso 1 calc . . 1 R . .
C4 C 0.0581(14) 0.9124(10) 0.2260(9) 0.0673(9) Uani 1 d . . 1 . U .
H4A H 0.0372 0.9716 0.2169 0.081 Uiso 1 calc . . 1 R . .
H4B H -0.0128 0.8805 0.2384 0.081 Uiso 1 calc . . 1 R . .
C5 C 0.0662(14) 0.9299(10) 0.0976(8) 0.0673(9) Uani 1 d . . 1 . U .
H5A H -0.0102 0.9049 0.1167 0.081 Uiso 1 calc . . 1 R . .
H5B H 0.0571 0.9903 0.0905 0.081 Uiso 1 calc . . 1 R . .
C6 C 0.1193(14) 0.9123(10) 0.0247(9) 0.0673(9) Uani 1 d . . 1 . U .
H6A H 0.1895 0.9452 0.0015 0.081 Uiso 1 calc . . 1 R . .
H6B H 0.0663 0.9300 -0.0069 0.081 Uiso 1 calc . . 1 R . .
C7 C 0.1480(14) 0.8196(10) 0.0313(9) 0.0673(9) Uani 1 d . . 1 . U .
H7A H 0.0772 0.7872 0.0470 0.081 Uiso 1 calc . . 1 R . .
H7B H 0.1904 0.8121 -0.0164 0.081 Uiso 1 calc . . 1 R . .
C8 C 0.2198(14) 0.7887(10) 0.0866(9) 0.0673(9) Uani 1 d . . 1 . U .
H8A H 0.2947 0.8161 0.0673 0.081 Uiso 1 calc . . 1 R . .
H8B H 0.2322 0.7286 0.0934 0.081 Uiso 1 calc . . 1 R . .
C9 C 0.1627(14) 0.8060(10) 0.1604(9) 0.0673(9) Uani 1 d . . 1 . U .
H9A H 0.0918 0.7736 0.1822 0.081 Uiso 1 calc . . 1 R . .
H9B H 0.2136 0.7876 0.1933 0.081 Uiso 1 calc . . 1 R . .
C10 C 0.2463(13) 0.9480(10) 0.1320(9) 0.0673(9) Uani 1 d . . 1 . U .
H10A H 0.2876 0.9298 0.1698 0.101 Uiso 1 calc . . 1 GR . .
H10B H 0.2276 1.0066 0.1259 0.101 Uiso 1 calc . . 1 GR . .
H10C H 0.2936 0.9395 0.0863 0.101 Uiso 1 calc . . 1 GR . .
N1 N 0.1352(11) 0.8971(8) 0.1540(7) 0.0673(9) Uani 1 d . . 1 . U .
C11 C 0.6217(18) 0.9559(14) 0.4369(11) 0.1079(12) Uani 1 d . . 1 . U .
H11A H 0.5696 0.9794 0.4064 0.162 Uiso 1 calc . . 1 GR . .
H11B H 0.6934 0.9862 0.4177 0.162 Uiso 1 calc . . 1 GR . .
H11C H 0.5880 0.9604 0.4864 0.162 Uiso 1 calc . . 1 GR . .
C12 C 0.6411(19) 0.8749(15) 0.4375(11) 0.1079(12) Uani 1 d . . 1 . U .
H12 H 0.7125 0.8694 0.4059 0.129 Uiso 1 calc . . 1 R . .
C13 C 0.5910(19) 0.7980(15) 0.4688(11) 0.1079(12) Uani 1 d . . 1 . U .
H13 H 0.6325 0.7498 0.4846 0.129 Uiso 1 calc . . 1 R . .
C14 C 0.4866(19) 0.7974(15) 0.4746(11) 0.1079(12) Uani 1 d . . 1 . U .
H14 H 0.4421 0.8462 0.4701 0.129 Uiso 1 calc . . 1 R . .
C15 C 0.4505(18) 0.6500(14) 0.5667(11) 0.1079(12) Uani 1 d . . 1 . U .
H15A H 0.4347 0.5910 0.5774 0.162 Uiso 1 calc . . 1 GR . .
H15B H 0.4019 0.6731 0.6046 0.162 Uiso 1 calc . . 1 GR . .
H15C H 0.5301 0.6577 0.5647 0.162 Uiso 1 calc . . 1 GR . .
C16 C 0.3107(19) 0.6968(14) 0.4979(12) 0.1079(12) Uani 1 d . . 1 . U .
H16 H 0.2546 0.6750 0.5411 0.129 Uiso 1 calc . . 1 R . .
C17 C 0.2882(19) 0.7352(15) 0.4308(11) 0.1079(12) Uani 1 d . . 1 . U .
H17A H 0.3081 0.7944 0.4184 0.129 Uiso 1 calc . . 1 R . .
H17B H 0.2057 0.7321 0.4360 0.129 Uiso 1 calc . . 1 R . .
C18 C 0.3482(18) 0.7012(15) 0.3692(11) 0.1079(12) Uani 1 d . . 1 . U .
H18A H 0.3160 0.6462 0.3763 0.129 Uiso 1 calc . . 1 R . .
H18B H 0.3331 0.7375 0.3242 0.129 Uiso 1 calc . . 1 R . .
C19 C 0.4652(18) 0.6931(15) 0.3601(11) 0.1079(12) Uani 1 d . . 1 . U .
H19A H 0.5010 0.7482 0.3447 0.129 Uiso 1 calc . . 1 R . .
H19B H 0.4977 0.6634 0.3225 0.129 Uiso 1 calc . . 1 R . .
C20 C 0.4884(19) 0.6435(15) 0.4343(11) 0.1079(12) Uani 1 d . . 1 . U .
H20A H 0.5709 0.6394 0.4309 0.129 Uiso 1 calc . . 1 R . .
H20B H 0.4568 0.5871 0.4488 0.129 Uiso 1 calc . . 1 R . .
N2 N 0.4264(15) 0.6948(12) 0.4925(9) 0.1079(12) Uani 1 d . . 1 . U .
C21 C 0.1408(14) 0.8827(10) 0.5729(8) 0.074(4) Uani 1 d . . 1 . U .
H21A H 0.0990 0.8438 0.5598 0.111 Uiso 1 calc . . 1 GR . .
H21B H 0.2222 0.8712 0.5594 0.111 Uiso 1 calc . . 1 GR . .
H21C H 0.1258 0.9392 0.5473 0.111 Uiso 1 calc . . 1 GR . .
C22 C 0.1023(12) 0.8730(8) 0.6551(7) 0.052(3) Uani 1 d . . 1 . U .
H22A H 0.0233 0.8929 0.6674 0.062 Uiso 1 calc . . 1 R . .
H22B H 0.1505 0.9080 0.6687 0.062 Uiso 1 calc . . 1 R . .
C23 C 0.1090(11) 0.7820(8) 0.6998(7) 0.046(2) Uani 1 d . . 1 . U .
H23A H 0.0578 0.7466 0.6888 0.056 Uiso 1 calc . . 1 R . .
H23B H 0.1873 0.7608 0.6873 0.056 Uiso 1 calc . . 1 R . .
C24 C 0.0734(10) 0.7807(7) 0.7802(6) 0.040(2) Uani 1 d . . 1 . U .
H24A H -0.0028 0.8059 0.7899 0.048 Uiso 1 calc . . 1 R . .
H24B H 0.1263 0.8165 0.7891 0.048 Uiso 1 calc . . 1 R . .
C25 C 0.0254(10) 0.7102(7) 0.9113(6) 0.041(2) Uani 1 d . . 1 . U .
H25A H -0.0543 0.7292 0.9170 0.050 Uiso 1 calc . . 1 R . .
H25B H 0.0702 0.7549 0.9152 0.050 Uiso 1 calc . . 1 R . .
C26 C 0.0308(10) 0.6339(8) 0.9733(7) 0.045(2) Uani 1 d . . 1 . U .
H26A H 0.0078 0.6494 1.0198 0.055 Uiso 1 calc . . 1 R . .
H26B H -0.0235 0.5921 0.9745 0.055 Uiso 1 calc . . 1 R . .
C27 C 0.1497(10) 0.5961(8) 0.9650(7) 0.046(2) Uani 1 d . . 1 . U .
H27A H 0.2027 0.6346 0.9703 0.056 Uiso 1 calc . . 1 R . .
H27B H 0.1483 0.5441 1.0033 0.056 Uiso 1 calc . . 1 R . .
C28 C 0.1899(11) 0.5787(8) 0.8906(7) 0.049(2) Uani 1 d . . 1 . U .
H28A H 0.1406 0.5361 0.8874 0.058 Uiso 1 calc . . 1 R . .
H28B H 0.2681 0.5566 0.8845 0.058 Uiso 1 calc . . 1 R . .
C29 C 0.1874(11) 0.6568(8) 0.8291(7) 0.047(2) Uani 1 d . . 1 . U .
H29A H 0.2417 0.6975 0.8298 0.057 Uiso 1 calc . . 1 R . .
H29B H 0.2122 0.6425 0.7821 0.057 Uiso 1 calc . . 1 R . .
C30 C -0.0144(11) 0.6403(8) 0.8235(7) 0.047(3) Uani 1 d . . 1 . U .
H30A H 0.0175 0.6257 0.7776 0.071 Uiso 1 calc . . 1 GR . .
H30B H -0.0861 0.6697 0.8218 0.071 Uiso 1 calc . . 1 GR . .
H30C H -0.0278 0.5899 0.8632 0.071 Uiso 1 calc . . 1 GR . .
N3 N 0.0694(7) 0.6959(5) 0.8359(5) 0.0279(19) Uani 1 d . . 1 . . .
C31 C 0.7886(17) 0.8643(13) 0.6129(13) 0.1154(12) Uani 1 d . . 1 . U .
H31A H 0.8425 0.9032 0.5756 0.173 Uiso 1 calc . . 1 GR . .
H31B H 0.7936 0.8672 0.6609 0.173 Uiso 1 calc . . 1 GR . .
H31C H 0.7116 0.8786 0.6076 0.173 Uiso 1 calc . . 1 GR . .
C32 C 0.8163(17) 0.7790(14) 0.6050(13) 0.1154(12) Uani 1 d . . 1 . U .
H32A H 0.8070 0.7727 0.5585 0.138 Uiso 1 calc . . 1 R . .
H32B H 0.8941 0.7626 0.6095 0.138 Uiso 1 calc . . 1 R . .
C33 C 0.7312(18) 0.7328(13) 0.6661(13) 0.1154(12) Uani 1 d . . 1 D U .
H33 H 0.6617 0.7585 0.6833 0.138 Uiso 1 calc . . 1 R . .
C34 C 0.7517(18) 0.6498(12) 0.6999(13) 0.1154(12) Uani 1 d . . 1 D U .
H34 H 0.8299 0.6359 0.6901 0.138 Uiso 1 calc . . 1 R . .
C35 C 0.7428(18) 0.5093(14) 0.7468(13) 0.1154(12) Uani 1 d . . 1 . U .
H35 H 0.8190 0.5095 0.7193 0.138 Uiso 1 calc . . 1 R . .
C36 C 0.6774(18) 0.4314(14) 0.7956(13) 0.1154(12) Uani 1 d . . 1 . U .
H36A H 0.7202 0.3810 0.7880 0.138 Uiso 1 calc . . 1 R . .
H36B H 0.6023 0.4296 0.7857 0.138 Uiso 1 calc . . 1 R . .
C37 C 0.6641(17) 0.4391(14) 0.8768(14) 0.1154(12) Uani 1 d . . 1 . U .
H37 H 0.6993 0.4036 0.9110 0.138 Uiso 1 calc . . 1 R . .
C38 C 0.5919(18) 0.5068(14) 0.8901(13) 0.1154(12) Uani 1 d . . 1 . U .
H38 H 0.5235 0.5052 0.9264 0.138 Uiso 1 calc . . 1 R . .
C39 C 0.6565(17) 0.5916(14) 0.8259(13) 0.1154(12) Uani 1 d . . 1 . U .
H39A H 0.6081 0.6408 0.8292 0.138 Uiso 1 calc . . 1 R . .
H39B H 0.7298 0.6014 0.8350 0.138 Uiso 1 calc . . 1 R . .
C40 C 0.5615(16) 0.5889(14) 0.7472(13) 0.1154(12) Uani 1 d . . 1 . U .
H40A H 0.5433 0.5558 0.7176 0.173 Uiso 1 calc . . 1 GR . .
H40B H 0.5471 0.6473 0.7266 0.173 Uiso 1 calc . . 1 GR . .
H40C H 0.5141 0.5712 0.7967 0.173 Uiso 1 calc . . 1 GR . .
N4 N 0.6771(14) 0.5780(12) 0.7482(11) 0.1154(12) Uani 1 d . . 1 . U .

loop_
_atom_site_aniso_label
_atom_site_aniso_U_11
_atom_site_aniso_U_22
_atom_site_aniso_U_33
_atom_site_aniso_U_23
_atom_site_aniso_U_13
_atom_site_aniso_U_12
Br 0.033(2) 0.066(8) 0.0369(15) -0.015(2) -0.0046(13) 0.015(4)
Br2 0.032(2) 0.040(5) 0.0309(18) -0.015(2) -0.0035(14) 0.004(3)
Br3 0.0647(8) 0.0429(7) 0.0470(8) 0.0003(6) -0.0228(6) -0.0219(6)
Br4 0.0583(7) 0.0276(6) 0.0477(7) -0.0097(5) -0.0141(6) 0.0015(5)
Br5 0.0322(5) 0.0486(7) 0.0285(6) -0.0104(5) -0.0017(4) -0.0025(5)
Br6 0.0349(6) 0.0405(7) 0.0500(7) 0.0030(5) -0.0123(5) -0.0114(5)
Br7 0.0597(7) 0.0378(6) 0.0475(7) -0.0188(5) -0.0315(6) 0.0163(5)
Br8 0.0531(7) 0.0284(6) 0.0476(7) -0.0131(5) -0.0271(6) 0.0101(5)
Br9 0.0312(5) 0.0336(6) 0.0403(6) -0.0058(5) -0.0063(5) -0.0065(4)
Br10 0.0354(6) 0.0444(6) 0.0303(6) -0.0098(5) -0.0025(5) 0.0036(5)
Br11 0.0349(6) 0.0311(6) 0.0436(7) -0.0055(5) -0.0124(5) -0.0055(4)
Br12 0.0308(5) 0.0538(7) 0.0291(6) -0.0039(5) -0.0058(4) -0.0079(5)
Br13 0.0336(6) 0.0504(7) 0.0507(7) -0.0196(6) -0.0174(5) 0.0023(5)
Br14 0.0364(5) 0.0327(6) 0.0290(6) -0.0095(4) -0.0143(4) 0.0050(4)
Br15 0.0571(7) 0.0383(7) 0.0350(7) 0.0025(5) 0.0011(6) -0.0005(5)
Br16 0.0611(8) 0.0726(9) 0.0453(8) -0.0363(7) -0.0128(6) -0.0001(7)
Pb1 0.0291(3) 0.0333(3) 0.0228(3) -0.0052(2) -0.0096(2) 0.0044(2)
Pb2 0.0298(2) 0.0333(2) 0.0229(2) -0.00485(16) -0.00991(16) 0.00412(16)
Pb3 0.0308(2) 0.0248(2) 0.0263(2) -0.00504(16) -0.01171(16) 0.00197(15)
Pb4 0.0274(2) 0.0273(2) 0.0236(2) -0.00392(16) -0.00946(16) 0.00330(15)
Pb5 0.0361(2) 0.0242(2) 0.0331(2) -0.00786(17) -0.01451(18) 0.00622(16)
Pb6 0.0326(2) 0.0291(2) 0.0284(2) -0.00833(17) -0.00897(17) 0.00141(16)
C1 0.0745(17) 0.0637(17) 0.0664(17) -0.0193(15) -0.0195(15) 0.0008(16)
C2 0.0745(17) 0.0637(17) 0.0664(17) -0.0193(15) -0.0195(15) 0.0008(16)
C3 0.0745(17) 0.0637(17) 0.0664(17) -0.0193(15) -0.0195(15) 0.0008(16)
C4 0.0745(17) 0.0637(17) 0.0664(17) -0.0193(15) -0.0195(15) 0.0008(16)
C5 0.0745(17) 0.0637(17) 0.0664(17) -0.0193(15) -0.0195(15) 0.0008(16)
C6 0.0745(17) 0.0637(17) 0.0664(17) -0.0193(15) -0.0195(15) 0.0008(16)
C7 0.0745(17) 0.0637(17) 0.0664(17) -0.0193(15) -0.0195(15) 0.0008(16)
C8 0.0745(17) 0.0637(17) 0.0664(17) -0.0193(15) -0.0195(15) 0.0008(16)
C9 0.0745(17) 0.0637(17) 0.0664(17) -0.0193(15) -0.0195(15) 0.0008(16)
C10 0.0745(17) 0.0637(17) 0.0664(17) -0.0193(15) -0.0195(15) 0.0008(16)
N1 0.0745(17) 0.0637(17) 0.0664(17) -0.0193(15) -0.0195(15) 0.0008(16)
C11 0.1025(18) 0.1255(19) 0.0794(18) -0.0130(18) -0.0125(18) 0.0173(18)
C12 0.1025(18) 0.1255(19) 0.0794(18) -0.0130(18) -0.0125(18) 0.0173(18)
C13 0.1025(18) 0.1255(19) 0.0794(18) -0.0130(18) -0.0125(18) 0.0173(18)
C14 0.1025(18) 0.1255(19) 0.0794(18) -0.0130(18) -0.0125(18) 0.0173(18)
C15 0.1025(18) 0.1255(19) 0.0794(18) -0.0130(18) -0.0125(18) 0.0173(18)
C16 0.1025(18) 0.1255(19) 0.0794(18) -0.0130(18) -0.0125(18) 0.0173(18)
C17 0.1025(18) 0.1255(19) 0.0794(18) -0.0130(18) -0.0125(18) 0.0173(18)
C18 0.1025(18) 0.1255(19) 0.0794(18) -0.0130(18) -0.0125(18) 0.0173(18)
C19 0.1025(18) 0.1255(19) 0.0794(18) -0.0130(18) -0.0125(18) 0.0173(18)
C20 0.1025(18) 0.1255(19) 0.0794(18) -0.0130(18) -0.0125(18) 0.0173(18)
N2 0.1025(18) 0.1255(19) 0.0794(18) -0.0130(18) -0.0125(18) 0.0173(18)
C21 0.084(8) 0.067(8) 0.055(7) 0.002(7) -0.009(7) 0.006(7)
C22 0.056(5) 0.045(5) 0.049(5) -0.004(5) -0.013(5) 0.005(5)
C23 0.050(5) 0.041(5) 0.044(5) -0.006(4) -0.012(4) 0.002(4)
C24 0.043(4) 0.036(4) 0.041(4) -0.009(4) -0.013(4) 0.001(4)
C25 0.044(4) 0.042(4) 0.039(4) -0.013(4) -0.011(4) -0.001(4)
C26 0.045(4) 0.051(5) 0.039(4) -0.006(4) -0.013(4) -0.005(4)
C27 0.048(4) 0.048(4) 0.041(4) -0.005(4) -0.013(4) -0.003(4)
C28 0.047(4) 0.050(5) 0.044(4) -0.005(4) -0.012(4) 0.005(4)
C29 0.047(4) 0.047(4) 0.043(4) -0.006(4) -0.009(3) 0.005(4)
C30 0.050(5) 0.040(5) 0.052(6) -0.006(5) -0.017(5) -0.015(4)
N3 0.026(4) 0.028(5) 0.032(5) -0.014(4) -0.007(4) 0.001(3)
C31 0.0780(19) 0.109(2) 0.128(2) 0.003(2) -0.0069(19) 0.0003(18)
C32 0.0780(19) 0.109(2) 0.128(2) 0.003(2) -0.0069(19) 0.0003(18)
C33 0.0780(19) 0.109(2) 0.128(2) 0.003(2) -0.0069(19) 0.0003(18)
C34 0.0780(19) 0.109(2) 0.128(2) 0.003(2) -0.0069(19) 0.0003(18)
C35 0.0780(19) 0.109(2) 0.128(2) 0.003(2) -0.0069(19) 0.0003(18)
C36 0.0780(19) 0.109(2) 0.128(2) 0.003(2) -0.0069(19) 0.0003(18)
C37 0.0780(19) 0.109(2) 0.128(2) 0.003(2) -0.0069(19) 0.0003(18)
C38 0.0780(19) 0.109(2) 0.128(2) 0.003(2) -0.0069(19) 0.0003(18)
C39 0.0780(19) 0.109(2) 0.128(2) 0.003(2) -0.0069(19) 0.0003(18)
C40 0.0780(19) 0.109(2) 0.128(2) 0.003(2) -0.0069(19) 0.0003(18)
N4 0.0780(19) 0.109(2) 0.128(2) 0.003(2) -0.0069(19) 0.0003(18)

loop_
_atom_type_symbol
_atom_type_description
_atom_type_scat_dispersion_real
_atom_type_scat_dispersion_imag
_atom_type_scat_source
C C 0.0033 0.0016 'International Tables Vol C Tables 4.2.6.8 and 6.1.1.4'
H H 0.0000 0.0000 'International Tables Vol C Tables 4.2.6.8 and 6.1.1.4'
Br Br -0.2901 2.4595 'International Tables Vol C Tables 4.2.6.8 and 6.1.1.4'
N N 0.0061 0.0033 'International Tables Vol C Tables 4.2.6.8 and 6.1.1.4'
Pb Pb -3.3944 10.1111 'International Tables Vol C Tables 4.2.6.8 and 6.1.1.4'
O O 0.0106 0.0060 'International Tables Vol C Tables 4.2.6.8 and 6.1.1.4'

loop_
_geom_angle_atom_site_label_1
_geom_angle_atom_site_label_2
_geom_angle_atom_site_label_3
_geom_angle
_geom_angle_site_symmetry_1
_geom_angle_site_symmetry_3
_geom_angle_publ_flag
Pb1 Br Pb2 79.30(13) . 2_766 ?
Pb1 Br2 Pb2 78.3(2) . 2_766 ?
Pb2 Br3 Pb1 82.40(3) . . ?
Pb2 Br4 Pb1 80.98(3) . . ?
Pb2 Br5 Pb3 82.35(3) . . ?
Pb3 Br6 Pb2 81.83(3) . . ?
Pb3 Br7 Pb2 80.27(3) . . ?
Pb3 Br7 Pb5 82.53(3) . . ?
Pb5 Br7 Pb2 160.66(4) . . ?
Pb4 Br8 Pb3 87.35(3) . . ?
Pb3 Br9 Pb4 82.25(3) . . ?
Pb6 Br11 Pb4 86.65(3) 2_675 . ?
Pb3 Br12 Pb5 83.29(3) . . ?
Pb6 Br13 Pb5 81.96(3) . . ?
Pb5 Br14 Pb4 156.99(4) . 2_675 ?
Pb5 Br14 Pb6 78.93(3) . . ?
Pb6 Br14 Pb4 78.93(3) . 2_675 ?
Pb5 Br15 Pb6 81.08(3) . . ?
Br Pb1 Br 180.000(3) 2_766 . ?
Br Pb1 Br2 168.7(2) . 2_766 ?
Br Pb1 Br2 168.7(2) 2_766 . ?
Br Pb1 Br2 11.3(2) 2_766 2_766 ?
Br Pb1 Br2 11.3(2) . . ?
Br Pb1 Br3 99.8(4) 2_766 2_766 ?
Br Pb1 Br3 80.2(4) 2_766 . ?
Br Pb1 Br3 80.2(4) . 2_766 ?
Br Pb1 Br3 99.8(4) . . ?
Br Pb1 Br4 95.4(5) . . ?
Br Pb1 Br4 84.6(5) . 2_766 ?
Br Pb1 Br4 95.4(5) 2_766 2_766 ?
Br Pb1 Br4 84.6(5) 2_766 . ?
Br2 Pb1 Br2 180.000(1) 2_766 . ?
Br2 Pb1 Br4 103.0(3) . . ?
Br2 Pb1 Br4 77.0(3) 2_766 . ?
Br2 Pb1 Br4 77.0(3) . 2_766 ?
Br2 Pb1 Br4 103.0(3) 2_766 2_766 ?
Br3 Pb1 Br2 87.2(3) 2_766 . ?
Br3 Pb1 Br2 87.2(3) . 2_766 ?
Br3 Pb1 Br2 92.8(3) 2_766 2_766 ?
Br3 Pb1 Br2 92.8(3) . . ?
Br3 Pb1 Br3 180.0 2_766 . ?
Br3 Pb1 Br4 80.25(3) 2_766 2_766 ?
Br3 Pb1 Br4 80.25(3) . . ?
Br3 Pb1 Br4 99.75(3) 2_766 . ?
Br3 Pb1 Br4 99.75(3) . 2_766 ?
Br4 Pb1 Br4 180.0 . 2_766 ?
Br Pb2 Br2 10.83(18) 2_766 2_766 ?
Br Pb2 Br6 110.3(4) 2_766 . ?
Br Pb2 Br7 99.3(4) 2_766 . ?
Br2 Pb2 Br6 102.5(3) 2_766 . ?
Br2 Pb2 Br7 106.1(3) 2_766 . ?
Br3 Pb2 Br 79.7(4) . 2_766 ?
Br3 Pb2 Br2 87.5(3) . 2_766 ?
Br3 Pb2 Br4 85.38(4) . . ?
Br3 Pb2 Br5 90.84(4) . . ?
Br3 Pb2 Br6 170.01(4) . . ?
Br3 Pb2 Br7 95.69(4) . . ?
Br4 Pb2 Br 84.6(4) . 2_766 ?
Br4 Pb2 Br2 77.7(3) . 2_766 ?
Br4 Pb2 Br5 95.67(4) . . ?
Br4 Pb2 Br6 96.36(3) . . ?
Br4 Pb2 Br7 176.13(4) . . ?
Br5 Pb2 Br 170.5(5) . 2_766 ?
Br5 Pb2 Br2 173.2(2) . 2_766 ?
Br5 Pb2 Br6 79.20(3) . . ?
Br5 Pb2 Br7 80.60(3) . . ?
Br6 Pb2 Br7 81.95(3) . . ?
Br5 Pb3 Br8 110.47(3) . . ?
Br5 Pb3 Br9 105.28(3) . . ?
Br6 Pb3 Br5 80.06(3) . . ?
Br6 Pb3 Br7 89.09(4) . . ?
Br6 Pb3 Br8 104.20(4) . . ?
Br6 Pb3 Br9 171.99(4) . . ?
Br6 Pb3 Br12 95.28(3) . . ?
Br7 Pb3 Br5 80.98(3) . . ?
Br7 Pb3 Br8 163.57(3) . . ?
Br7 Pb3 Br9 85.92(3) . . ?
Br7 Pb3 Br12 86.43(3) . . ?
Br8 Pb3 Br9 79.75(3) . . ?
Br12 Pb3 Br5 166.61(3) . . ?
Br12 Pb3 Br8 82.81(3) . . ?
Br12 Pb3 Br9 78.18(3) . . ?
Br8 Pb4 Br9 83.78(3) . . ?
Br8 Pb4 Br11 90.39(3) . . ?
Br8 Pb4 Br14 170.70(3) . 2_675 ?
Br9 Pb4 Br14 105.52(3) . 2_675 ?
Br10 Pb4 Br8 93.48(4) . . ?
Br10 Pb4 Br9 91.35(3) . . ?
Br10 Pb4 Br11 85.95(3) . . ?
Br10 Pb4 Br14 86.15(3) . 2_675 ?
Br11 Pb4 Br9 173.42(3) . . ?
Br11 Pb4 Br14 80.31(3) . 2_675 ?
Br12 Pb5 Br7 82.46(3) . . ?
Br13 Pb5 Br7 94.85(3) . . ?
Br13 Pb5 Br12 177.04(3) . . ?
Br14 Pb5 Br7 172.83(4) . . ?
Br14 Pb5 Br12 99.55(3) . . ?
Br14 Pb5 Br13 83.28(3) . . ?
Br14 Pb5 Br15 85.64(3) . . ?
Br15 Pb5 Br7 101.19(4) . . ?
Br15 Pb5 Br12 92.48(4) . . ?
Br15 Pb5 Br13 86.82(4) . . ?
Br11 Pb6 Br14 80.48(3) 2_675 . ?
Br11 Pb6 Br15 155.67(4) 2_675 . ?
Br13 Pb6 Br11 99.41(3) . 2_675 ?
Br13 Pb6 Br14 78.63(3) . . ?
Br13 Pb6 Br15 84.17(4) . . ?
Br15 Pb6 Br14 76.64(3) . . ?
Br16 Pb6 Br11 95.95(4) . 2_675 ?
Br16 Pb6 Br13 89.51(4) . . ?
Br16 Pb6 Br14 166.80(4) . . ?
Br16 Pb6 Br15 108.18(4) . . ?
C1 C2 C3 98.9(12) . . ?
C4 C3 C2 102.5(12) . . ?
C3 C4 N1 116.3(13) . . ?
C6 C5 N1 113.9(13) . . ?
C5 C6 C7 112.6(14) . . ?
C8 C7 C6 109.8(13) . . ?
C7 C8 C9 112.2(13) . . ?
N1 C9 C8 112.4(13) . . ?
C5 N1 C4 104.8(11) . . ?
C5 N1 C10 109.5(12) . . ?
C9 N1 C4 112.2(12) . . ?
C9 N1 C5 110.5(12) . . ?
C9 N1 C10 110.2(12) . . ?
C10 N1 C4 109.5(12) . . ?
C11 C12 C13 141(2) . . ?
C14 C13 C12 114(2) . . ?
C13 C14 N2 115(2) . . ?
N2 C16 C17 111(2) . . ?
C16 C17 C18 116(2) . . ?
C19 C18 C17 115(2) . . ?
C18 C19 C20 108.2(18) . . ?
C19 C20 N2 105.9(17) . . ?
C15 N2 C14 102.4(16) . . ?
C15 N2 C20 108.1(16) . . ?
C16 N2 C14 113.0(17) . . ?
C16 N2 C15 110.2(17) . . ?
C16 N2 C20 108.9(18) . . ?
C20 N2 C14 114.0(15) . . ?
C21 C22 C23 112.6(12) . . ?
C24 C23 C22 107.8(10) . . ?
C23 C24 N3 117.5(9) . . ?
N3 C25 C26 114.1(10) . . ?
C27 C26 C25 112.2(10) . . ?
C28 C27 C26 109.4(10) . . ?
C27 C28 C29 111.8(11) . . ?
N3 C29 C28 112.3(10) . . ?
C25 N3 C24 107.6(8) . . ?
C25 N3 C29 109.5(9) . . ?
C25 N3 C30 109.1(9) . . ?
C29 N3 C24 110.9(8) . . ?
C29 N3 C30 111.2(9) . . ?
C30 N3 C24 108.4(8) . . ?
C33 C32 C31 100.0(19) . . ?
C34 C33 C32 120(2) . . ?
C33 C34 N4 134.4(19) . . ?
N4 C35 C36 111.1(19) . . ?
C35 C36 C37 105(2) . . ?
C38 C37 C36 111(2) . . ?
C37 C38 C39 104.7(18) . . ?
N4 C39 C38 110.4(19) . . ?
C34 N4 C39 103.9(19) . . ?
C35 N4 C34 105.8(17) . . ?
C35 N4 C39 107.2(19) . . ?
C35 N4 C40 129(2) . . ?
C40 N4 C34 113.7(17) . . ?
C40 N4 C39 93.6(17) . . ?

loop_
_geom_bond_atom_site_label_1
_geom_bond_atom_site_label_2
_geom_bond_distance
_geom_bond_site_symmetry_2
_geom_bond_publ_flag
Br Pb1 2.976(5) . ?
Br Pb2 3.140(6) 2_766 ?
Br2 Pb1 3.036(8) . ?
Br2 Pb2 3.149(7) 2_766 ?
Br3 Pb1 3.0315(12) . ?
Br3 Pb2 2.8948(13) . ?
Br4 Pb1 3.0883(12) . ?
Br4 Pb2 2.9224(12) . ?
Br5 Pb2 2.9370(12) . ?
Br5 Pb3 3.1080(12) . ?
Br6 Pb2 3.1492(12) . ?
Br6 Pb3 2.9250(12) . ?
Br7 Pb2 3.1811(12) . ?
Br7 Pb3 2.9917(12) . ?
Br7 Pb5 3.1717(11) . ?
Br8 Pb3 3.1217(12) . ?
Br8 Pb4 2.8629(11) . ?
Br9 Pb3 3.1445(11) . ?
Br9 Pb4 3.1460(11) . ?
Br10 Pb4 2.8279(12) . ?
Br11 Pb4 2.9894(11) . ?
Br11 Pb6 2.9853(11) 2_675 ?
Br12 Pb3 3.0332(12) . ?
Br12 Pb5 3.0870(12) . ?
Br13 Pb5 2.9953(12) . ?
Br13 Pb6 2.9316(12) . ?
Br14 Pb4 3.2283(11) 2_675 ?
Br14 Pb5 2.8806(11) . ?
Br14 Pb6 3.2216(11) . ?
Br15 Pb5 2.8821(13) . ?
Br15 Pb6 3.0932(12) . ?
Br16 Pb6 2.8130(13) . ?
Pb1 Br 2.976(5) 2_766 ?
Pb1 Br2 3.036(8) 2_766 ?
Pb1 Br3 3.0315(12) 2_766 ?
Pb1 Br4 3.0883(12) 2_766 ?
Pb2 Br 3.140(6) 2_766 ?
Pb2 Br2 3.149(7) 2_766 ?
Pb4 Br14 3.2282(11) 2_675 ?
Pb6 Br11 2.9853(12) 2_675 ?
C1 C2 1.453(14) . ?
C2 C3 1.69(2) . ?
C3 C4 1.42(2) . ?
C4 N1 1.536(19) . ?
C5 C6 1.49(2) . ?
C5 N1 1.502(19) . ?
C6 C7 1.52(2) . ?
C7 C8 1.51(2) . ?
C8 C9 1.51(2) . ?
C9 N1 1.493(18) . ?
C10 N1 1.524(18) . ?
C11 C12 1.34(3) . ?
C12 C13 1.36(3) . ?
C13 C14 1.23(3) . ?
C14 N2 1.79(3) . ?
C15 N2 1.52(2) . ?
C16 C17 1.37(3) . ?
C16 N2 1.36(2) . ?
C17 C18 1.46(3) . ?
C18 C19 1.37(3) . ?
C19 C20 1.54(3) . ?
C20 N2 1.59(3) . ?
C21 C22 1.507(19) . ?
C22 C23 1.528(16) . ?
C23 C24 1.502(17) . ?
C24 N3 1.516(14) . ?
C25 C26 1.501(16) . ?
C25 N3 1.498(14) . ?
C26 C27 1.500(17) . ?
C27 C28 1.498(17) . ?
C28 C29 1.507(16) . ?
C29 N3 1.501(14) . ?
C30 N3 1.506(13) . ?
C31 C32 1.46(3) . ?
C32 C33 1.42(3) . ?
C33 C34 1.387(16) . ?
C34 N4 1.48(2) . ?
C35 C36 1.51(3) . ?
C35 N4 1.33(3) . ?
C36 C37 1.58(3) . ?
C37 C38 1.40(3) . ?
C38 C39 1.68(3) . ?
C39 N4 1.54(3) . ?
C40 N4 1.39(2) . ?

loop_
_geom_torsion_atom_site_label_1
_geom_torsion_atom_site_label_2
_geom_torsion_atom_site_label_3
_geom_torsion_atom_site_label_4
_geom_torsion
_geom_torsion_site_symmetry_1
_geom_torsion_site_symmetry_2
_geom_torsion_site_symmetry_3
_geom_torsion_site_symmetry_4
_geom_torsion_publ_flag
Pb1 Br3 Pb2 Br 43.6(4) . . . 2_766 ?
Pb1 Br3 Pb2 Br2 36.1(3) . . . 2_766 ?
Pb1 Br3 Pb2 Br4 -41.67(3) . . . . ?
Pb1 Br3 Pb2 Br5 -137.29(3) . . . . ?
Pb1 Br3 Pb2 Br6 -142.2(2) . . . . ?
Pb1 Br3 Pb2 Br7 142.07(3) . . . . ?
Pb1 Br4 Pb2 Br -39.1(5) . . . 2_766 ?
Pb1 Br4 Pb2 Br2 -47.6(4) . . . 2_766 ?
Pb1 Br4 Pb2 Br3 40.92(3) . . . . ?
Pb1 Br4 Pb2 Br5 131.31(3) . . . . ?
Pb1 Br4 Pb2 Br6 -148.97(3) . . . . ?
Pb1 Br4 Pb2 Br7 147.1(5) . . . . ?
Pb2 Br Pb1 Br 80.3(4) 2_766 . . 2_766 ?
Pb2 Br Pb1 Br2 -94.7(13) 2_766 . . 2_766 ?
Pb2 Br Pb1 Br2 85.3(13) 2_766 . . . ?
Pb2 Br Pb1 Br3 -42.5(4) 2_766 . . 2_766 ?
Pb2 Br Pb1 Br3 137.5(4) 2_766 . . . ?
Pb2 Br Pb1 Br4 38.5(5) 2_766 . . 2_766 ?
Pb2 Br Pb1 Br4 -141.5(5) 2_766 . . . ?
Pb2 Br2 Pb1 Br 94.1(12) 2_766 . . 2_766 ?
Pb2 Br2 Pb1 Br -85.9(12) 2_766 . . . ?
Pb2 Br2 Pb1 Br2 -69.0(9) 2_766 . . 2_766 ?
Pb2 Br2 Pb1 Br3 145.3(3) 2_766 . . . ?
Pb2 Br2 Pb1 Br3 -34.7(3) 2_766 . . 2_766 ?
Pb2 Br2 Pb1 Br4 45.9(3) 2_766 . . 2_766 ?
Pb2 Br2 Pb1 Br4 -134.1(3) 2_766 . . . ?
Pb2 Br3 Pb1 Br -46.6(5) . . . 2_766 ?
Pb2 Br3 Pb1 Br 133.4(5) . . . . ?
Pb2 Br3 Pb1 Br2 142.3(3) . . . . ?
Pb2 Br3 Pb1 Br2 -37.7(3) . . . 2_766 ?
Pb2 Br3 Pb1 Br3 65.88(6) . . . 2_766 ?
Pb2 Br3 Pb1 Br4 -140.49(3) . . . 2_766 ?
Pb2 Br3 Pb1 Br4 39.51(3) . . . . ?
Pb2 Br4 Pb1 Br 41.7(5) . . . 2_766 ?
Pb2 Br4 Pb1 Br -138.3(5) . . . . ?
Pb2 Br4 Pb1 Br2 -129.9(4) . . . . ?
Pb2 Br4 Pb1 Br2 50.1(4) . . . 2_766 ?
Pb2 Br4 Pb1 Br3 -39.24(3) . . . . ?
Pb2 Br4 Pb1 Br3 140.76(3) . . . 2_766 ?
Pb2 Br4 Pb1 Br4 -28.72(12) . . . 2_766 ?
Pb2 Br5 Pb3 Br6 -45.54(3) . . . . ?
Pb2 Br5 Pb3 Br7 45.12(3) . . . . ?
Pb2 Br5 Pb3 Br8 -147.09(3) . . . . ?
Pb2 Br5 Pb3 Br9 128.35(3) . . . . ?
Pb2 Br5 Pb3 Br12 25.02(15) . . . . ?
Pb2 Br6 Pb3 Br5 41.79(3) . . . . ?
Pb2 Br6 Pb3 Br7 -39.21(3) . . . . ?
Pb2 Br6 Pb3 Br8 150.57(3) . . . . ?
Pb2 Br6 Pb3 Br9 -90.7(2) . . . . ?
Pb2 Br6 Pb3 Br12 -125.54(3) . . . . ?
Pb2 Br7 Pb3 Br5 -41.14(3) . . . . ?
Pb2 Br7 Pb3 Br6 38.94(3) . . . . ?
Pb2 Br7 Pb3 Br8 -176.65(12) . . . . ?
Pb2 Br7 Pb3 Br9 -147.33(3) . . . . ?
Pb2 Br7 Pb3 Br12 134.28(3) . . . . ?
Pb2 Br7 Pb5 Br12 9.05(15) . . . . ?
Pb2 Br7 Pb5 Br13 -172.20(15) . . . . ?
Pb2 Br7 Pb5 Br14 -97.7(3) . . . . ?
Pb2 Br7 Pb5 Br15 100.10(15) . . . . ?
Pb3 Br5 Pb2 Br -132(2) . . . 2_766 ?
Pb3 Br5 Pb2 Br2 147(3) . . . 2_766 ?
Pb3 Br5 Pb2 Br3 -137.48(3) . . . . ?
Pb3 Br5 Pb2 Br4 137.08(3) . . . . ?
Pb3 Br5 Pb2 Br6 41.66(3) . . . . ?
Pb3 Br5 Pb2 Br7 -41.85(3) . . . . ?
Pb3 Br6 Pb2 Br 133.9(5) . . . 2_766 ?
Pb3 Br6 Pb2 Br2 141.7(3) . . . 2_766 ?
Pb3 Br6 Pb2 Br3 -40.1(2) . . . . ?
Pb3 Br6 Pb2 Br4 -139.59(3) . . . . ?
Pb3 Br6 Pb2 Br5 -45.01(3) . . . . ?
Pb3 Br6 Pb2 Br7 36.90(3) . . . . ?
Pb3 Br7 Pb2 Br -145.5(5) . . . 2_766 ?
Pb3 Br7 Pb2 Br2 -136.8(4) . . . 2_766 ?
Pb3 Br7 Pb2 Br3 134.10(4) . . . . ?
Pb3 Br7 Pb2 Br4 28.2(5) . . . . ?
Pb3 Br7 Pb2 Br5 44.18(3) . . . . ?
Pb3 Br7 Pb2 Br6 -36.12(3) . . . . ?
Pb3 Br7 Pb5 Br12 36.38(3) . . . . ?
Pb3 Br7 Pb5 Br13 -144.87(3) . . . . ?
Pb3 Br7 Pb5 Br14 -70.4(3) . . . . ?
Pb3 Br7 Pb5 Br15 127.43(4) . . . . ?
Pb3 Br8 Pb4 Br9 38.47(3) . . . . ?
Pb3 Br8 Pb4 Br10 129.45(3) . . . . ?
Pb3 Br8 Pb4 Br11 -144.58(3) . . . . ?
Pb3 Br8 Pb4 Br14 -143.1(2) . . . 2_675 ?
Pb3 Br9 Pb4 Br8 -38.51(3) . . . . ?
Pb3 Br9 Pb4 Br10 -131.87(3) . . . . ?
Pb3 Br9 Pb4 Br11 -66.2(3) . . . . ?
Pb3 Br9 Pb4 Br14 141.76(3) . . . 2_675 ?
Pb3 Br12 Pb5 Br7 -35.74(3) . . . . ?
Pb3 Br12 Pb5 Br13 -60.5(7) . . . . ?
Pb3 Br12 Pb5 Br14 137.31(3) . . . . ?
Pb3 Br12 Pb5 Br15 -136.70(3) . . . . ?
Pb4 Br8 Pb3 Br5 -141.58(3) . . . . ?
Pb4 Br8 Pb3 Br6 133.91(3) . . . . ?
Pb4 Br8 Pb3 Br7 -9.21(15) . . . . ?
Pb4 Br8 Pb3 Br9 -38.96(3) . . . . ?
Pb4 Br8 Pb3 Br12 40.26(3) . . . . ?
Pb4 Br9 Pb3 Br5 143.83(3) . . . . ?
Pb4 Br9 Pb3 Br6 -85.0(2) . . . . ?
Pb4 Br9 Pb3 Br7 -136.68(3) . . . . ?
Pb4 Br9 Pb3 Br8 35.23(3) . . . . ?
Pb4 Br9 Pb3 Br12 -49.48(3) . . . . ?
Pb4 Br14 Pb5 Br7 -133.5(2) 2_675 . . . ?
Pb4 Br14 Pb5 Br12 120.79(10) 2_675 . . . ?
Pb4 Br14 Pb5 Br13 -58.29(10) 2_675 . . . ?
Pb4 Br14 Pb5 Br15 29.01(10) 2_675 . . . ?
Pb4 Br14 Pb6 Br11 -40.38(3) 2_675 . . 2_675 ?
Pb4 Br14 Pb6 Br13 -142.08(3) 2_675 . . . ?
Pb4 Br14 Pb6 Br15 131.29(3) 2_675 . . . ?
Pb4 Br14 Pb6 Br16 -115.62(17) 2_675 . . . ?
Pb5 Br7 Pb2 Br -118.0(5) . . . 2_766 ?
Pb5 Br7 Pb2 Br2 -109.3(4) . . . 2_766 ?
Pb5 Br7 Pb2 Br3 161.61(15) . . . . ?
Pb5 Br7 Pb2 Br4 55.7(6) . . . . ?
Pb5 Br7 Pb2 Br5 71.69(15) . . . . ?
Pb5 Br7 Pb2 Br6 -8.61(15) . . . . ?
Pb5 Br7 Pb3 Br5 147.73(3) . . . . ?
Pb5 Br7 Pb3 Br6 -132.19(3) . . . . ?
Pb5 Br7 Pb3 Br8 12.23(14) . . . . ?
Pb5 Br7 Pb3 Br9 41.54(3) . . . . ?
Pb5 Br7 Pb3 Br12 -36.84(3) . . . . ?
Pb5 Br12 Pb3 Br5 57.84(15) . . . . ?
Pb5 Br12 Pb3 Br6 126.71(3) . . . . ?
Pb5 Br12 Pb3 Br7 37.95(3) . . . . ?
Pb5 Br12 Pb3 Br8 -129.60(3) . . . . ?
Pb5 Br12 Pb3 Br9 -48.62(3) . . . . ?
Pb5 Br13 Pb6 Br11 -119.86(3) . . . 2_675 ?
Pb5 Br13 Pb6 Br14 -41.65(3) . . . . ?
Pb5 Br13 Pb6 Br15 35.86(3) . . . . ?
Pb5 Br13 Pb6 Br16 144.19(4) . . . . ?
Pb5 Br14 Pb6 Br11 145.91(3) . . . 2_675 ?
Pb5 Br14 Pb6 Br13 44.20(3) . . . . ?
Pb5 Br14 Pb6 Br15 -42.43(3) . . . . ?
Pb5 Br14 Pb6 Br16 70.66(18) . . . . ?
Pb5 Br15 Pb6 Br11 62.37(9) . . . 2_675 ?
Pb5 Br15 Pb6 Br13 -37.61(3) . . . . ?
Pb5 Br15 Pb6 Br14 42.06(3) . . . . ?
Pb5 Br15 Pb6 Br16 -125.17(4) . . . . ?
Pb6 Br11 Pb4 Br8 -136.87(3) 2_675 . . . ?
Pb6 Br11 Pb4 Br9 -109.3(3) 2_675 . . . ?
Pb6 Br11 Pb4 Br10 -43.41(3) 2_675 . . . ?
Pb6 Br11 Pb4 Br14 43.37(3) 2_675 . . 2_675 ?
Pb6 Br13 Pb5 Br7 -139.76(3) . . . . ?
Pb6 Br13 Pb5 Br12 -115.1(7) . . . . ?
Pb6 Br13 Pb5 Br14 47.19(3) . . . . ?
Pb6 Br13 Pb5 Br15 -38.79(3) . . . . ?
Pb6 Br14 Pb5 Br7 -117.5(3) . . . . ?
Pb6 Br14 Pb5 Br12 136.74(3) . . . . ?
Pb6 Br14 Pb5 Br13 -42.35(3) . . . . ?
Pb6 Br14 Pb5 Br15 44.96(3) . . . . ?
Pb6 Br15 Pb5 Br7 130.84(3) . . . . ?
Pb6 Br15 Pb5 Br12 -146.36(3) . . . . ?
Pb6 Br15 Pb5 Br13 36.52(3) . . . . ?
Pb6 Br15 Pb5 Br14 -46.97(3) . . . . ?
C1 C2 C3 C4 -168.0(13) . . . . ?
C2 C3 C4 N1 -169.4(12) . . . . ?
C3 C4 N1 C5 -176.6(14) . . . . ?
C3 C4 N1 C9 63.5(18) . . . . ?
C3 C4 N1 C10 -59.3(17) . . . . ?
C5 C6 C7 C8 -52.7(18) . . . . ?
C6 C5 N1 C4 -173.2(13) . . . . ?
C6 C5 N1 C9 -52.2(17) . . . . ?
C6 C5 N1 C10 69.4(16) . . . . ?
C6 C7 C8 C9 54.2(18) . . . . ?
C7 C8 C9 N1 -56.0(18) . . . . ?
C8 C9 N1 C4 169.6(12) . . . . ?
C8 C9 N1 C5 53.1(17) . . . . ?
C8 C9 N1 C10 -68.1(16) . . . . ?
N1 C5 C6 C7 52.8(18) . . . . ?
C11 C12 C13 C14 40(5) . . . . ?
C12 C13 C14 N2 164.2(18) . . . . ?
C13 C14 N2 C15 62(2) . . . . ?
C13 C14 N2 C16 -179(2) . . . . ?
C13 C14 N2 C20 -54(2) . . . . ?
C16 C17 C18 C19 -51(3) . . . . ?
C17 C16 N2 C14 68(2) . . . . ?
C17 C16 N2 C15 -179(2) . . . . ?
C17 C16 N2 C20 -60(2) . . . . ?
C17 C18 C19 C20 52(3) . . . . ?
C18 C19 C20 N2 -57(3) . . . . ?
C19 C20 N2 C14 -65(2) . . . . ?
C19 C20 N2 C15 -177.9(18) . . . . ?
C19 C20 N2 C16 62(2) . . . . ?
N2 C16 C17 C18 54(3) . . . . ?
C21 C22 C23 C24 177.8(12) . . . . ?
C22 C23 C24 N3 178.0(10) . . . . ?
C23 C24 N3 C25 -176.8(10) . . . . ?
C23 C24 N3 C29 63.4(13) . . . . ?
C23 C24 N3 C30 -58.9(13) . . . . ?
C25 C26 C27 C28 -54.1(14) . . . . ?
C26 C25 N3 C24 -172.4(9) . . . . ?
C26 C25 N3 C29 -51.7(12) . . . . ?
C26 C25 N3 C30 70.2(12) . . . . ?
C26 C27 C28 C29 56.3(14) . . . . ?
C27 C28 C29 N3 -57.4(14) . . . . ?
C28 C29 N3 C24 171.8(10) . . . . ?
C28 C29 N3 C25 53.1(13) . . . . ?
C28 C29 N3 C30 -67.5(13) . . . . ?
N3 C25 C26 C27 53.6(14) . . . . ?
C31 C32 C33 C34 -152(2) . . . . ?
C32 C33 C34 N4 -160(3) . . . . ?
C33 C34 N4 C35 164(3) . . . . ?
C33 C34 N4 C39 -84(3) . . . . ?
C33 C34 N4 C40 17(4) . . . . ?
C35 C36 C37 C38 67(2) . . . . ?
C36 C35 N4 C34 179(2) . . . . ?
C36 C35 N4 C39 68(2) . . . . ?
C36 C35 N4 C40 -41(4) . . . . ?
C36 C37 C38 C39 -59(2) . . . . ?
C37 C38 C39 N4 55(2) . . . . ?
C38 C39 N4 C34 -170.3(15) . . . . ?
C38 C39 N4 C35 -59(2) . . . . ?
C38 C39 N4 C40 74.1(19) . . . . ?
N4 C35 C36 C37 -70(2) . . . . ?
